data_1565154
loop_
_publ_author_name
'Wang, Lele'
'Han, Hua-Bin'
'Gu, Lijie'
'Zhang, Wenjing'
'Zhao, Junwei'
'Wang, Qi-Lin'

_publ_section_title
;
 Skeletal remodeling of chalcone-based pyridinium salts to access
 isoindoline polycycles and their bridged derivatives
;
_journal_name_full 'Chemical Science'
_journal_paper_doi 10.1039/D1SC05741C
_journal_year 2021
_chemical_formula_moiety 'C26 H24 N2 O5'
_chemical_formula_sum 'C26 H24 N2 O5'
_chemical_formula_weight 444.47
_space_group_crystal_system orthorhombic
_space_group_IT_number 60
_space_group_name_Hall '-P 2n 2ab'
_space_group_name_H-M_alt 'P b c n'
_atom_sites_solution_hydrogens geom
_atom_sites_solution_primary direct
_audit_creation_date 2019-09-12
_audit_creation_method
;
Olex2 1.2
(compiled 2018.05.29 svn.r3508 for OlexSys, GUI svn.r5506)
;
_audit_update_record
;
2021-03-18 deposited with the CCDC.	2021-11-08 downloaded from the CCDC.
;
_cell_angle_alpha 90
_cell_angle_beta 90
_cell_angle_gamma 90
_cell_formula_units_Z 8
_cell_length_a 15.5191(7)
_cell_length_b 9.0804(5)
_cell_length_c 30.9354(13)
_cell_measurement_reflns_used 2609
_cell_measurement_temperature 150(2)
_cell_measurement_theta_max 24.47
_cell_measurement_theta_min 2.60
_cell_volume 4359.4(4)
_computing_cell_refinement 'SAINT V8.38A (?, 2016)'
_computing_data_reduction 'SAINT V8.38A (?, 2016)'
_computing_molecular_graphics 'Olex2 (Dolomanov et al., 2009)'
_computing_publication_material 'Olex2 (Dolomanov et al., 2009)'
_computing_structure_refinement 'ShelXL (Sheldrick, 2015)'
_computing_structure_solution 'ShelXS (Sheldrick, 2008)'
_diffrn_ambient_temperature 149.99
_diffrn_measured_fraction_theta_full 0.999
_diffrn_measured_fraction_theta_max 0.999
_diffrn_measurement_device_type 'CCD area detector'
_diffrn_measurement_method 'phi and omega scans'
_diffrn_radiation_monochromator graphite
_diffrn_radiation_type MoK\a
_diffrn_radiation_wavelength 0.71073
_diffrn_reflns_av_R_equivalents 0.0999
_diffrn_reflns_av_unetI/netI 0.0820
_diffrn_reflns_Laue_measured_fraction_full 0.999
_diffrn_reflns_Laue_measured_fraction_max 0.999
_diffrn_reflns_limit_h_max 19
_diffrn_reflns_limit_h_min -15
_diffrn_reflns_limit_k_max 9
_diffrn_reflns_limit_k_min -11
_diffrn_reflns_limit_l_max 38
_diffrn_reflns_limit_l_min -37
_diffrn_reflns_number 24240
_diffrn_reflns_point_group_measured_fraction_full 0.999
_diffrn_reflns_point_group_measured_fraction_max 0.999
_diffrn_reflns_theta_full 25.242
_diffrn_reflns_theta_max 26.370
_diffrn_reflns_theta_min 2.599
_exptl_absorpt_coefficient_mu 0.095
_exptl_absorpt_correction_T_max 0.7457
_exptl_absorpt_correction_T_min 0.6472
_exptl_absorpt_correction_type multi-scan
_exptl_absorpt_process_details
'SADABS-2016/2 (Bruker,2016/2) was used for absorption correction. wR2(int) was 0.1065 before and 0.0774 after correction. The Ratio of minimum to maximum transmission is 0.8679. The \l/2 correction factor is Not present.'
_exptl_crystal_colour colourless
_exptl_crystal_colour_primary colourless
_exptl_crystal_density_diffrn 1.354
_exptl_crystal_description prism
_exptl_crystal_F_000 1872
_exptl_crystal_size_max 0.21
_exptl_crystal_size_mid 0.14
_exptl_crystal_size_min 0.08
_refine_diff_density_max 0.206
_refine_diff_density_min -0.249
_refine_diff_density_rms 0.055
_refine_ls_extinction_method none
_refine_ls_goodness_of_fit_ref 1.037
_refine_ls_hydrogen_treatment constr
_refine_ls_matrix_type full
_refine_ls_number_parameters 301
_refine_ls_number_reflns 4463
_refine_ls_number_restraints 0
_refine_ls_restrained_S_all 1.037
_refine_ls_R_factor_all 0.1353
_refine_ls_R_factor_gt 0.0556
_refine_ls_shift/su_max 0.000
_refine_ls_shift/su_mean 0.000
_refine_ls_structure_factor_coef Fsqd
_refine_ls_weighting_details 'w=1/[\s^2^(Fo^2^)+(0.0442P)^2^+0.8235P] where P=(Fo^2^+2Fc^2^)/3'
_refine_ls_weighting_scheme calc
_refine_ls_wR_factor_gt 0.1024
_refine_ls_wR_factor_ref 0.1364
_reflns_Friedel_coverage 0.000
_reflns_number_gt 2370
_reflns_number_total 4463
_reflns_threshold_expression 'I > 2\s(I)'
_cod_data_source_file d1sc05741c2.cif
_cod_data_source_block b
_cod_database_code 1565154
_shelx_shelxl_version_number 2014/7
_shelx_space_group_comment
;
The symmetry employed for this shelxl refinement is uniquely defined
by the following loop, which should always be used as a source of
symmetry information in preference to the above space-group names.
They are only intended as comments.
;
_shelx_estimated_absorpt_t_max 0.992
_shelx_estimated_absorpt_t_min 0.980
_olex2_refinement_description
;
1. Fixed Uiso
 At 1.2 times of:
  All C(H) groups, All C(H,H) groups
 At 1.5 times of:
  All C(H,H,H) groups, All O(H) groups
2.a Ternary CH refined with riding coordinates:
 C8(H8), C9(H9), C19(H19)
2.b Secondary CH2 refined with riding coordinates:
 C16(H16A,H16B)
2.c Aromatic/amide H refined with riding coordinates:
 C1(H1), C2(H2), C3(H3), C4(H4), C5(H5), C11(H11), C12(H12), C13(H13),
 C14(H14), C17(H17), C20(H20), C21(H21)
2.d Idealised Me refined as rotating group:
 C22(H22A,H22B,H22C), C26(H26A,H26B,H26C)
2.e Idealised tetrahedral OH refined as rotating group:
 O4(H4A)
;
_olex2_submission_special_instructions 'No special instructions were received'

loop_
_space_group_symop_operation_xyz
'x, y, z'
'-x+1/2, -y+1/2, z+1/2'
'x+1/2, -y+1/2, -z'
'-x, y, -z+1/2'
'-x, -y, -z'
'x-1/2, y-1/2, -z-1/2'
'-x-1/2, y-1/2, z'
'x, -y, z-1/2'

loop_
_atom_site_label
_atom_site_type_symbol
_atom_site_fract_x
_atom_site_fract_y
_atom_site_fract_z
_atom_site_U_iso_or_equiv
_atom_site_adp_type
_atom_site_occupancy
_atom_site_site_symmetry_order
_atom_site_calc_flag
_atom_site_refinement_flags_posn
_atom_site_refinement_flags_adp
_atom_site_refinement_flags_occupancy
_atom_site_disorder_assembly
_atom_site_disorder_group
C1 C 0.63221(18) 0.3613(3) 0.28830(8) 0.0341(7) Uani 1 1 d . . . . .
H1 H 0.6113 0.4231 0.3107 0.041 Uiso 1 1 calc R . . . .
C2 C 0.62019(19) 0.4009(3) 0.24526(8) 0.0410(8) Uani 1 1 d . . . . .
H2 H 0.5895 0.4883 0.2384 0.049 Uiso 1 1 calc R . . . .
C3 C 0.6527(2) 0.3138(4) 0.21264(9) 0.0524(9) Uani 1 1 d . . . . .
H3 H 0.6451 0.3421 0.1833 0.063 Uiso 1 1 calc R . . . .
C4 C 0.6962(2) 0.1852(4) 0.22257(9) 0.0526(9) Uani 1 1 d . . . . .
H4 H 0.7190 0.1256 0.2001 0.063 Uiso 1 1 calc R . . . .
C5 C 0.70638(19) 0.1436(3) 0.26525(8) 0.0419(8) Uani 1 1 d . . . . .
H5 H 0.7352 0.0542 0.2720 0.050 Uiso 1 1 calc R . . . .
C6 C 0.67473(17) 0.2315(3) 0.29845(8) 0.0298(7) Uani 1 1 d . . . . .
C7 C 0.68904(17) 0.1800(3) 0.34394(8) 0.0281(6) Uani 1 1 d . . . . .
C8 C 0.65595(17) 0.2720(3) 0.38109(7) 0.0256(6) Uani 1 1 d . . . . .
H8 H 0.6712 0.3774 0.3757 0.031 Uiso 1 1 calc R . . . .
C9 C 0.69513(17) 0.2239(3) 0.42464(7) 0.0279(6) Uani 1 1 d . . . . .
H9 H 0.6810 0.1180 0.4299 0.033 Uiso 1 1 calc R . . . .
C10 C 0.79033(18) 0.2488(3) 0.43327(8) 0.0299(7) Uani 1 1 d . . . . .
C11 C 0.86188(18) 0.1978(3) 0.41086(9) 0.0348(7) Uani 1 1 d . . . . .
H11 H 0.8550 0.1444 0.3847 0.042 Uiso 1 1 calc R . . . .
C12 C 0.9438(2) 0.2259(3) 0.42723(9) 0.0395(7) Uani 1 1 d . . . . .
H12 H 0.9930 0.1914 0.4121 0.047 Uiso 1 1 calc R . . . .
C13 C 0.9542(2) 0.3033(3) 0.46520(9) 0.0406(8) Uani 1 1 d . . . . .
H13 H 1.0106 0.3221 0.4758 0.049 Uiso 1 1 calc R . . . .
C14 C 0.88388(19) 0.3535(3) 0.48782(9) 0.0403(8) Uani 1 1 d . . . . .
H14 H 0.8913 0.4071 0.5139 0.048 Uiso 1 1 calc R . . . .
C15 C 0.80192(18) 0.3250(3) 0.47197(8) 0.0334(7) Uani 1 1 d . . . . .
C16 C 0.71770(18) 0.3636(3) 0.49239(8) 0.0402(8) Uani 1 1 d . . . . .
H16A H 0.7093 0.3101 0.5199 0.048 Uiso 1 1 calc R . . . .
H16B H 0.7131 0.4708 0.4977 0.048 Uiso 1 1 calc R . . . .
C17 C 0.57545(17) 0.3642(3) 0.45670(8) 0.0305(7) Uani 1 1 d . . . . .
H17 H 0.5534 0.4228 0.4796 0.037 Uiso 1 1 calc R . . . .
C18 C 0.52387(17) 0.3338(3) 0.42243(8) 0.0276(6) Uani 1 1 d . . . . .
C19 C 0.55526(17) 0.2569(3) 0.38244(7) 0.0266(6) Uani 1 1 d . . . . .
H19 H 0.5316 0.3111 0.3569 0.032 Uiso 1 1 calc R . . . .
C20 C 0.52480(17) 0.1003(3) 0.37951(8) 0.0301(7) Uani 1 1 d . . . . .
H20 H 0.5357 0.0376 0.4035 0.036 Uiso 1 1 calc R . . . .
C21 C 0.48399(17) 0.0435(3) 0.34608(8) 0.0337(7) Uani 1 1 d . . . . .
H21 H 0.4750 0.1049 0.3216 0.040 Uiso 1 1 calc R . . . .
C22 C 0.3225(2) -0.0471(4) 0.39146(10) 0.0543(9) Uani 1 1 d . . . . .
H22A H 0.3304 -0.0674 0.4223 0.082 Uiso 1 1 calc GR . . . .
H22B H 0.2620 -0.0620 0.3837 0.082 Uiso 1 1 calc GR . . . .
H22C H 0.3390 0.0550 0.3854 0.082 Uiso 1 1 calc GR . . . .
C23 C 0.3777(2) -0.1488(4) 0.36564(9) 0.0424(8) Uani 1 1 d . . . . .
C24 C 0.45120(19) -0.1096(3) 0.34407(8) 0.0356(7) Uani 1 1 d . . . . .
C25 C 0.4988(2) -0.2195(4) 0.32036(9) 0.0460(8) Uani 1 1 d . . . . .
C26 C 0.5780(2) -0.1756(4) 0.29600(10) 0.0576(10) Uani 1 1 d . . . . .
H26A H 0.5985 -0.2594 0.2789 0.086 Uiso 1 1 calc GR . . . .
H26B H 0.6229 -0.1456 0.3164 0.086 Uiso 1 1 calc GR . . . .
H26C H 0.5644 -0.0933 0.2767 0.086 Uiso 1 1 calc GR . . . .
N1 N 0.65565(14) 0.3147(2) 0.45927(6) 0.0307(6) Uani 1 1 d . . . . .
N2 N 0.43876(15) 0.3860(3) 0.42295(7) 0.0337(6) Uani 1 1 d . . . . .
O1 O 0.72464(12) 0.0623(2) 0.35086(5) 0.0391(5) Uani 1 1 d . . . . .
O2 O 0.41049(12) 0.4551(2) 0.45497(6) 0.0420(5) Uani 1 1 d . . . . .
O3 O 0.39207(12) 0.3586(2) 0.39125(6) 0.0459(6) Uani 1 1 d . . . . .
O4 O 0.34920(15) -0.2875(2) 0.36647(7) 0.0592(7) Uani 1 1 d . . . . .
H4A H 0.3821 -0.3410 0.3517 0.089 Uiso 1 1 calc GR . . . .
O5 O 0.47664(15) -0.3530(2) 0.32043(7) 0.0619(7) Uani 1 1 d . . . . .

loop_
_atom_site_aniso_label
_atom_site_aniso_U_11
_atom_site_aniso_U_22
_atom_site_aniso_U_33
_atom_site_aniso_U_23
_atom_site_aniso_U_13
_atom_site_aniso_U_12
C1 0.0321(17) 0.0406(19) 0.0295(14) 0.0039(13) -0.0010(12) -0.0046(14)
C2 0.0380(19) 0.047(2) 0.0378(16) 0.0128(14) -0.0112(14) -0.0093(15)
C3 0.053(2) 0.076(3) 0.0284(16) 0.0063(16) -0.0078(15) -0.019(2)
C4 0.052(2) 0.076(3) 0.0298(16) -0.0064(16) 0.0030(15) 0.002(2)
C5 0.0341(18) 0.058(2) 0.0341(15) -0.0049(14) 0.0025(14) 0.0054(16)
C6 0.0252(16) 0.0374(18) 0.0267(13) 0.0002(12) -0.0009(12) -0.0001(13)
C7 0.0266(15) 0.0278(17) 0.0298(14) -0.0027(12) 0.0024(12) 0.0019(13)
C8 0.0296(16) 0.0221(15) 0.0252(13) 0.0022(11) 0.0017(12) 0.0004(12)
C9 0.0295(16) 0.0274(16) 0.0266(13) -0.0012(11) 0.0001(12) 0.0029(13)
C10 0.0341(17) 0.0268(17) 0.0288(13) 0.0046(12) -0.0036(13) 0.0022(13)
C11 0.0388(19) 0.0276(17) 0.0380(15) 0.0034(12) -0.0017(14) 0.0045(14)
C12 0.0334(18) 0.041(2) 0.0442(17) 0.0112(14) 0.0008(15) 0.0068(15)
C13 0.0331(18) 0.047(2) 0.0417(16) 0.0103(14) -0.0074(14) -0.0001(15)
C14 0.042(2) 0.046(2) 0.0326(15) 0.0022(14) -0.0113(14) -0.0011(16)
C15 0.0362(18) 0.0378(18) 0.0264(13) 0.0031(12) -0.0044(13) 0.0031(14)
C16 0.0356(18) 0.059(2) 0.0266(14) -0.0047(14) -0.0050(13) 0.0028(15)
C17 0.0302(17) 0.0341(18) 0.0272(14) -0.0019(12) 0.0044(12) 0.0007(14)
C18 0.0248(16) 0.0307(17) 0.0275(13) -0.0015(11) 0.0024(12) 0.0008(13)
C19 0.0301(16) 0.0258(16) 0.0240(13) -0.0009(11) 0.0005(12) -0.0008(12)
C20 0.0344(17) 0.0261(17) 0.0299(14) -0.0003(12) 0.0001(12) -0.0006(13)
C21 0.0351(18) 0.0296(18) 0.0365(15) -0.0006(13) -0.0041(13) -0.0004(13)
C22 0.039(2) 0.057(2) 0.067(2) -0.0010(18) 0.0033(17) -0.0044(18)
C23 0.040(2) 0.035(2) 0.0518(18) -0.0005(14) -0.0157(15) -0.0070(16)
C24 0.0354(18) 0.0342(19) 0.0373(15) -0.0061(13) -0.0078(14) -0.0048(14)
C25 0.049(2) 0.041(2) 0.0478(18) -0.0125(16) -0.0141(16) -0.0017(17)
C26 0.058(2) 0.057(2) 0.058(2) -0.0232(17) 0.0054(18) 0.0044(19)
N1 0.0307(14) 0.0392(15) 0.0222(11) -0.0044(10) 0.0002(10) -0.0003(11)
N2 0.0328(14) 0.0395(16) 0.0287(12) -0.0046(11) 0.0010(11) 0.0026(12)
O1 0.0451(13) 0.0373(13) 0.0348(10) -0.0044(9) -0.0028(9) 0.0138(10)
O2 0.0321(12) 0.0596(15) 0.0344(10) -0.0149(10) 0.0038(9) 0.0074(10)
O3 0.0348(12) 0.0678(16) 0.0351(11) -0.0146(10) -0.0081(10) 0.0085(11)
O4 0.0513(16) 0.0434(15) 0.0828(18) -0.0008(12) -0.0124(13) -0.0163(12)
O5 0.0712(18) 0.0365(15) 0.0778(16) -0.0215(12) -0.0080(13) -0.0081(12)

loop_
_atom_type_symbol
_atom_type_description
_atom_type_scat_dispersion_real
_atom_type_scat_dispersion_imag
_atom_type_scat_source
C C 0.0033 0.0016 'International Tables Vol C Tables 4.2.6.8 and 6.1.1.4'
H H 0.0000 0.0000 'International Tables Vol C Tables 4.2.6.8 and 6.1.1.4'
N N 0.0061 0.0033 'International Tables Vol C Tables 4.2.6.8 and 6.1.1.4'
O O 0.0106 0.0060 'International Tables Vol C Tables 4.2.6.8 and 6.1.1.4'

loop_
_geom_angle_atom_site_label_1
_geom_angle_atom_site_label_2
_geom_angle_atom_site_label_3
_geom_angle
_geom_angle_site_symmetry_1
_geom_angle_site_symmetry_3
_geom_angle_publ_flag
C2 C1 H1 120.0 . . ?
C6 C1 H1 120.0 . . ?
C6 C1 C2 120.0(3) . . ?
C1 C2 H2 119.9 . . ?
C3 C2 C1 120.2(3) . . ?
C3 C2 H2 119.9 . . ?
C2 C3 H3 120.0 . . ?
C2 C3 C4 120.0(3) . . ?
C4 C3 H3 120.0 . . ?
C3 C4 H4 120.0 . . ?
C5 C4 C3 119.9(3) . . ?
C5 C4 H4 120.0 . . ?
C4 C5 H5 119.7 . . ?
C4 C5 C6 120.5(3) . . ?
C6 C5 H5 119.7 . . ?
C1 C6 C5 119.3(2) . . ?
C1 C6 C7 123.2(2) . . ?
C5 C6 C7 117.5(2) . . ?
C6 C7 C8 119.5(2) . . ?
O1 C7 C6 120.3(2) . . ?
O1 C7 C8 120.2(2) . . ?
C7 C8 H8 108.8 . . ?
C7 C8 C9 112.0(2) . . ?
C7 C8 C19 108.1(2) . . ?
C9 C8 H8 108.8 . . ?
C9 C8 C19 110.18(19) . . ?
C19 C8 H8 108.8 . . ?
C8 C9 H9 109.1 . . ?
C10 C9 C8 119.7(2) . . ?
C10 C9 H9 109.1 . . ?
N1 C9 C8 108.1(2) . . ?
N1 C9 H9 109.1 . . ?
N1 C9 C10 101.1(2) . . ?
C11 C10 C9 129.9(2) . . ?
C11 C10 C15 119.4(3) . . ?
C15 C10 C9 110.5(2) . . ?
C10 C11 H11 120.4 . . ?
C10 C11 C12 119.2(3) . . ?
C12 C11 H11 120.4 . . ?
C11 C12 H12 119.6 . . ?
C13 C12 C11 120.7(3) . . ?
C13 C12 H12 119.6 . . ?
C12 C13 H13 119.7 . . ?
C14 C13 C12 120.6(3) . . ?
C14 C13 H13 119.7 . . ?
C13 C14 H14 120.5 . . ?
C13 C14 C15 119.1(3) . . ?
C15 C14 H14 120.5 . . ?
C10 C15 C16 111.5(2) . . ?
C14 C15 C10 121.0(3) . . ?
C14 C15 C16 127.5(2) . . ?
C15 C16 H16A 111.4 . . ?
C15 C16 H16B 111.4 . . ?
H16A C16 H16B 109.2 . . ?
N1 C16 C15 102.0(2) . . ?
N1 C16 H16A 111.4 . . ?
N1 C16 H16B 111.4 . . ?
C18 C17 H17 118.9 . . ?
N1 C17 H17 118.9 . . ?
N1 C17 C18 122.1(2) . . ?
C17 C18 C19 123.1(2) . . ?
C17 C18 N2 118.5(2) . . ?
N2 C18 C19 118.1(2) . . ?
C8 C19 H19 107.6 . . ?
C18 C19 C8 107.7(2) . . ?
C18 C19 H19 107.6 . . ?
C18 C19 C20 112.8(2) . . ?
C20 C19 C8 113.2(2) . . ?
C20 C19 H19 107.6 . . ?
C19 C20 H20 117.7 . . ?
C21 C20 C19 124.7(2) . . ?
C21 C20 H20 117.7 . . ?
C20 C21 H21 117.8 . . ?
C20 C21 C24 124.4(3) . . ?
C24 C21 H21 117.8 . . ?
H22A C22 H22B 109.5 . . ?
H22A C22 H22C 109.5 . . ?
H22B C22 H22C 109.5 . . ?
C23 C22 H22A 109.5 . . ?
C23 C22 H22B 109.5 . . ?
C23 C22 H22C 109.5 . . ?
C24 C23 C22 125.3(3) . . ?
O4 C23 C22 112.6(3) . . ?
O4 C23 C24 122.1(3) . . ?
C23 C24 C21 120.7(3) . . ?
C23 C24 C25 119.6(3) . . ?
C25 C24 C21 119.7(3) . . ?
C24 C25 C26 119.5(3) . . ?
O5 C25 C24 121.7(3) . . ?
O5 C25 C26 118.8(3) . . ?
C25 C26 H26A 109.5 . . ?
C25 C26 H26B 109.5 . . ?
C25 C26 H26C 109.5 . . ?
H26A C26 H26B 109.5 . . ?
H26A C26 H26C 109.5 . . ?
H26B C26 H26C 109.5 . . ?
C16 N1 C9 113.5(2) . . ?
C17 N1 C9 122.2(2) . . ?
C17 N1 C16 123.6(2) . . ?
O2 N2 C18 120.5(2) . . ?
O3 N2 C18 118.1(2) . . ?
O3 N2 O2 121.3(2) . . ?
C23 O4 H4A 109.5 . . ?

loop_
_geom_bond_atom_site_label_1
_geom_bond_atom_site_label_2
_geom_bond_distance
_geom_bond_site_symmetry_2
_geom_bond_publ_flag
C1 H1 0.9500 . ?
C1 C2 1.392(3) . ?
C1 C6 1.387(4) . ?
C2 H2 0.9500 . ?
C2 C3 1.377(4) . ?
C3 H3 0.9500 . ?
C3 C4 1.384(4) . ?
C4 H4 0.9500 . ?
C4 C5 1.383(4) . ?
C5 H5 0.9500 . ?
C5 C6 1.390(4) . ?
C6 C7 1.499(3) . ?
C7 C8 1.510(3) . ?
C7 O1 1.222(3) . ?
C8 H8 1.0000 . ?
C8 C9 1.541(3) . ?
C8 C19 1.569(4) . ?
C9 H9 1.0000 . ?
C9 C10 1.518(4) . ?
C9 N1 1.484(3) . ?
C10 C11 1.389(4) . ?
C10 C15 1.395(3) . ?
C11 H11 0.9500 . ?
C11 C12 1.392(4) . ?
C12 H12 0.9500 . ?
C12 C13 1.379(4) . ?
C13 H13 0.9500 . ?
C13 C14 1.374(4) . ?
C14 H14 0.9500 . ?
C14 C15 1.388(4) . ?
C15 C16 1.493(4) . ?
C16 H16A 0.9900 . ?
C16 H16B 0.9900 . ?
C16 N1 1.474(3) . ?
C17 H17 0.9500 . ?
C17 C18 1.357(3) . ?
C17 N1 1.326(3) . ?
C18 C19 1.502(3) . ?
C18 N2 1.403(3) . ?
C19 H19 1.0000 . ?
C19 C20 1.502(3) . ?
C20 H20 0.9500 . ?
C20 C21 1.318(3) . ?
C21 H21 0.9500 . ?
C21 C24 1.482(4) . ?
C22 H22A 0.9800 . ?
C22 H22B 0.9800 . ?
C22 H22C 0.9800 . ?
C22 C23 1.492(4) . ?
C23 C24 1.368(4) . ?
C23 O4 1.335(3) . ?
C24 C25 1.442(4) . ?
C25 C26 1.496(4) . ?
C25 O5 1.259(3) . ?
C26 H26A 0.9800 . ?
C26 H26B 0.9800 . ?
C26 H26C 0.9800 . ?
N2 O2 1.252(2) . ?
N2 O3 1.244(3) . ?
O4 H4A 0.8400 . ?

loop_
_geom_hbond_atom_site_label_D
_geom_hbond_atom_site_label_H
_geom_hbond_atom_site_label_A
_geom_hbond_distance_DH
_geom_hbond_distance_HA
_geom_hbond_distance_DA
_geom_hbond_angle_DHA
_geom_hbond_site_symmetry_A
O4 H4A O5 0.84 1.76 2.509(3) 147.3 .

loop_
_geom_torsion_atom_site_label_1
_geom_torsion_atom_site_label_2
_geom_torsion_atom_site_label_3
_geom_torsion_atom_site_label_4
_geom_torsion
_geom_torsion_site_symmetry_1
_geom_torsion_site_symmetry_2
_geom_torsion_site_symmetry_3
_geom_torsion_site_symmetry_4
_geom_torsion_publ_flag
C1 C2 C3 C4 1.0(5) . . . . ?
C1 C6 C7 C8 0.1(4) . . . . ?
C1 C6 C7 O1 177.7(3) . . . . ?
C2 C1 C6 C5 1.2(4) . . . . ?
C2 C1 C6 C7 -179.1(3) . . . . ?
C2 C3 C4 C5 0.6(5) . . . . ?
C3 C4 C5 C6 -1.3(5) . . . . ?
C4 C5 C6 C1 0.4(4) . . . . ?
C4 C5 C6 C7 -179.3(3) . . . . ?
C5 C6 C7 C8 179.9(2) . . . . ?
C5 C6 C7 O1 -2.5(4) . . . . ?
C6 C1 C2 C3 -1.9(4) . . . . ?
C6 C7 C8 C9 -165.9(2) . . . . ?
C6 C7 C8 C19 72.5(3) . . . . ?
C7 C8 C9 C10 68.1(3) . . . . ?
C7 C8 C9 N1 -177.1(2) . . . . ?
C7 C8 C19 C18 173.4(2) . . . . ?
C7 C8 C19 C20 48.0(3) . . . . ?
C8 C9 C10 C11 -58.9(4) . . . . ?
C8 C9 C10 C15 126.8(2) . . . . ?
C8 C9 N1 C16 -138.8(2) . . . . ?
C8 C9 N1 C17 31.7(3) . . . . ?
C8 C19 C20 C21 -110.7(3) . . . . ?
C9 C8 C19 C18 50.7(3) . . . . ?
C9 C8 C19 C20 -74.7(3) . . . . ?
C9 C10 C11 C12 -174.8(2) . . . . ?
C9 C10 C15 C14 176.5(2) . . . . ?
C9 C10 C15 C16 -2.0(3) . . . . ?
C10 C9 N1 C16 -12.3(3) . . . . ?
C10 C9 N1 C17 158.2(2) . . . . ?
C10 C11 C12 C13 0.0(4) . . . . ?
C10 C15 C16 N1 -5.4(3) . . . . ?
C11 C10 C15 C14 1.5(4) . . . . ?
C11 C10 C15 C16 -176.9(2) . . . . ?
C11 C12 C13 C14 0.4(4) . . . . ?
C12 C13 C14 C15 0.2(4) . . . . ?
C13 C14 C15 C10 -1.1(4) . . . . ?
C13 C14 C15 C16 177.1(3) . . . . ?
C14 C15 C16 N1 176.3(3) . . . . ?
C15 C10 C11 C12 -1.0(4) . . . . ?
C15 C16 N1 C9 11.3(3) . . . . ?
C15 C16 N1 C17 -159.1(2) . . . . ?
C17 C18 C19 C8 -19.6(3) . . . . ?
C17 C18 C19 C20 106.1(3) . . . . ?
C17 C18 N2 O2 -2.2(4) . . . . ?
C17 C18 N2 O3 179.4(2) . . . . ?
C18 C17 N1 C9 0.7(4) . . . . ?
C18 C17 N1 C16 170.3(2) . . . . ?
C18 C19 C20 C21 126.6(3) . . . . ?
C19 C8 C9 C10 -171.6(2) . . . . ?
C19 C8 C9 N1 -56.7(3) . . . . ?
C19 C18 N2 O2 -177.6(2) . . . . ?
C19 C18 N2 O3 4.0(4) . . . . ?
C19 C20 C21 C24 -177.6(2) . . . . ?
C20 C21 C24 C23 76.3(4) . . . . ?
C20 C21 C24 C25 -101.6(3) . . . . ?
C21 C24 C25 C26 -3.5(4) . . . . ?
C21 C24 C25 O5 174.8(3) . . . . ?
C22 C23 C24 C21 1.9(4) . . . . ?
C22 C23 C24 C25 179.8(3) . . . . ?
C23 C24 C25 C26 178.6(3) . . . . ?
C23 C24 C25 O5 -3.1(4) . . . . ?
N1 C9 C10 C11 -177.4(3) . . . . ?
N1 C9 C10 C15 8.3(3) . . . . ?
N1 C17 C18 C19 -7.1(4) . . . . ?
N1 C17 C18 N2 177.7(2) . . . . ?
N2 C18 C19 C8 155.6(2) . . . . ?
N2 C18 C19 C20 -78.7(3) . . . . ?
O1 C7 C8 C9 16.5(4) . . . . ?
O1 C7 C8 C19 -105.0(3) . . . . ?
O4 C23 C24 C21 -176.2(3) . . . . ?
O4 C23 C24 C25 1.7(4) . . . . ?
